data_2200090
loop_
_publ_author_name
'Fronczek, Frank R.'
'Collins, Sibrina N.'
'Chan, Julia Y.'

_publ_section_title
;
Refinement of ferrous sulfate heptahydrate (melanterite) with
low-temperature CCD data
;
_journal_name_full 'Acta Crystallographica, Section E'
_journal_page_first i26
_journal_page_last i27
_journal_paper_doi 10.1107/S1600536801004202
_journal_volume 57
_journal_year 2001
_chemical_formula_iupac '[Fe (H2 O1)6] (S1 O4), H2 O1'
_chemical_formula_moiety 'Fe H12 O6 2+, S O4 2-, H2 O'
_chemical_formula_sum 'Fe H14 O11 S'
_chemical_formula_weight 278.02
_chemical_name_common melanterite
_space_group_IT_number 14
_symmetry_cell_setting monoclinic
_symmetry_space_group_name_Hall '-P 2ybc'
_symmetry_space_group_name_H-M 'P 1 21/c 1'
_cell_angle_alpha 90
_cell_angle_beta 105.5959(11)
_cell_angle_gamma 90
_cell_formula_units_Z 4
_cell_length_a 13.9969(3)
_cell_length_b 6.4803(2)
_cell_length_c 11.0211(2)
_cell_measurement_temperature 120
_cell_volume 962.85(4)
_diffrn_ambient_temperature 120
_exptl_crystal_density_diffrn 1.918
_cod_depositor_comments
;
The following automatic conversions were performed:
'_symmetry_cell_setting' value 'Monoclinic' changed to 'monoclinic'
according to '/home/saulius/struct/CIF-dictionaries/cif_core.dic'
dictionary named 'cif_core.dic' version 2.4.1 from 2010-06-29.

Automatic conversion script
Id: cif_fix_enum 1527 2010-12-29 10:47:43Z saulius 
;
_cod_original_sg_symbol_H-M 'P 21/c'
_cod_database_code 2200090

loop_
_symmetry_equiv_pos_as_xyz
'x, y, z'
'-x, y+1/2, -z+1/2'
'-x, -y, -z'
'x, -y-1/2, z-1/2'

loop_
_atom_site_label
_atom_site_fract_x
_atom_site_fract_y
_atom_site_fract_z
_atom_site_U_iso_or_equiv
_atom_site_adp_type
_atom_site_calc_flag
_atom_site_refinement_flags
_atom_site_occupancy
_atom_site_disorder_assembly
_atom_site_disorder_group
_atom_site_type_symbol
Fe1 .0000 .5000 .5000 .01048(6) Uani d S 1 . . Fe
Fe2 .5000 .5000 .0000 .01082(6) Uani d S 1 . . Fe
S1 .225907(19) .47057(4) .17436(3) .00979(6) Uani d . 1 . . S
O1 .20391(6) .46976(12) .03470(8) .01296(15) Uani d . 1 . . O
O2 .13563(6) .53433(12) .21052(8) .01308(15) Uani d . 1 . . O
O3 .30711(6) .61746(13) .22568(8) .01529(16) Uani d . 1 . . O
O4 .25504(6) .26083(12) .22414(8) .01460(16) Uani d . 1 . . O
O1W .11878(7) .39585(16) .43692(10) .0220(2) Uani d . 1 . . O
H11 .1457(14) .284(3) .4568(19) .035(5) Uiso d . 1 . . H
H12 .1220(14) .439(3) .369(2) .036(5) Uiso d . 1 . . H
O2W -.09794(7) .45678(15) .31502(9) .01677(17) Uani d . 1 . . O
H22 -.1139(15) .332(3) .2951(19) .042(6) Uiso d . 1 . . H
H24 -.1478(16) .529(3) .295(2) .036(6) Uiso d . 1 . . H
O3W .02900(7) .79563(13) .43354(9) .01622(16) Uani d . 1 . . O
H31 .0790(14) .876(3) .4570(17) .028(5) Uiso d . 1 . . H
H32 -.0120(16) .874(3) .383(2) .042(6) Uiso d . 1 . . H
O4W .47869(7) .45429(15) .17987(9) .01569(16) Uani d . 1 . . O
H41 .4297(17) .511(3) .193(2) .033(5) Uiso d . 1 . . H
H47 .5233(15) .460(3) .243(2) .031(5) Uiso d . 1 . . H
O5W .56928(7) .78270(14) .06196(9) .01697(17) Uani d . 1 . . O
H54 .6209(15) .784(3) .129(2) .036(5) Uiso d . 1 . . H
H57 .5860(15) .847(3) .010(2) .045(6) Uiso d . 1 . . H
O6W .64607(6) .35354(14) .05669(9) .01744(17) Uani d . 1 . . O
H61 .6967(14) .414(3) .0416(18) .033(5) Uiso d . 1 . . H
H63 .6655(15) .280(3) .129(2) .047(6) Uiso d . 1 . . H
O7W .36626(7) .00643(13) .11265(10) .01654(17) Uani d . 1 . . O
H74 .3234(15) .070(3) .134(2) .039(5) Uiso d . 1 . . H
H76 .3428(15) -.107(3) .0893(19) .041(6) Uiso d . 1 . . H

loop_
_atom_site_aniso_label
_atom_site_aniso_U_11
_atom_site_aniso_U_22
_atom_site_aniso_U_33
_atom_site_aniso_U_12
_atom_site_aniso_U_13
_atom_site_aniso_U_23
Fe1 .01138(10) .01003(10) .01074(11) .00081(7) .00421(8) .00047(7)
Fe2 .01027(10) .01242(11) .00948(11) -.00049(7) .00216(8) -.00016(7)
S1 .00908(11) .01007(11) .01016(12) -.00007(8) .00246(8) -.00041(8)
O1 .0138(3) .0148(3) .0104(4) -.0019(3) .0033(3) -.0015(3)
O2 .0120(3) .0146(3) .0139(4) .0024(3) .0057(3) .0016(3)
O3 .0131(3) .0163(4) .0161(4) -.0040(3) .0032(3) -.0049(3)
O4 .0150(4) .0113(3) .0167(4) .0024(3) .0028(3) .0020(3)
O1W .0270(5) .0233(5) .0205(5) .0136(4) .0146(4) .0112(4)
O2W .0174(4) .0137(4) .0172(4) .0001(3) .0014(3) -.0011(3)
O3W .0148(4) .0120(4) .0191(4) -.0013(3) -.0001(3) .0035(3)
O4W .0141(4) .0217(4) .0111(4) .0004(3) .0031(3) .0003(3)
O5W .0186(4) .0176(4) .0134(4) -.0043(3) .0022(3) .0000(3)
O6W .0132(4) .0203(4) .0181(4) -.0007(3) .0029(3) .0072(3)
O7W .0177(4) .0130(4) .0182(4) -.0004(3) .0036(3) -.0011(3)

loop_
_geom_bond_atom_site_label_1
_geom_bond_atom_site_label_2
_geom_bond_site_symmetry_2
_geom_bond_distance
_geom_bond_publ_flag
Fe1 O1W . 2.0795(9) yes
Fe1 O1W 3_566 2.0795(9) ?
Fe1 O2W . 2.1474(9) yes
Fe1 O2W 3_566 2.1474(9) ?
Fe1 O3W 3_566 2.1287(9) ?
Fe1 O3W . 2.1287(9) yes
Fe2 O4W . 2.1034(9) yes
Fe2 O4W 3_665 2.1035(9) ?
Fe2 O5W 3_665 2.0992(9) ?
Fe2 O5W . 2.0992(9) yes
Fe2 O6W 3_665 2.1873(9) ?
Fe2 O6W . 2.1873(9) yes
S1 O1 . 1.4864(9) yes
S1 O2 . 1.4822(8) yes
S1 O3 . 1.4738(8) yes
S1 O4 . 1.4813(8) yes
O1W H11 . .82(2) ?
O1W H12 . .81(2) ?
O2W H22 . .85(2) ?
O2W H24 . .82(2) ?
O3W H31 . .856(19) ?
O3W H32 . .85(2) ?
O4W H41 . .82(2) ?
O4W H47 . .80(2) ?
O5W H54 . .89(2) ?
O5W H57 . .79(2) ?
O6W H61 . .87(2) ?
O6W H63 . .90(2) ?
O7W H74 . .81(2) ?
O7W H76 . .82(2) ?
